data_7713799
loop_
_publ_author_name
'Podchorodecka, Pamela'
'Dziuk, B\/la\.zej'
'Szostak, Roman'
'Szostak, Michal'
'Bisz, Elwira'

_publ_section_title
;
 IPr*Oxa -- A New Class of Sterically-Hindered, Wingtip-Flexible
 N,C-Chelating Oxazole-Donor N-Heterocyclic Carbene Ligands
;
_journal_name_full 'Dalton Transactions'
_journal_paper_doi 10.1039/D3DT02255B
_journal_year 2023
_chemical_formula_sum 'C46 H37 Cl N3 O2 Rh'
_chemical_formula_weight 802.14
_space_group_crystal_system monoclinic
_space_group_IT_number 11
_space_group_name_Hall '-P 2yb'
_space_group_name_H-M_alt 'P 1 21/m 1'
_atom_sites_solution_hydrogens geom
_audit_creation_method SHELXL-2014/7
_audit_update_record
;
2022-06-18 deposited with the CCDC.	2023-08-28 downloaded from the CCDC.
;
_cell_angle_alpha 90
_cell_angle_beta 112.594(3)
_cell_angle_gamma 90
_cell_formula_units_Z 2
_cell_length_a 12.6017(3)
_cell_length_b 14.4323(3)
_cell_length_c 12.8068(4)
_cell_measurement_reflns_used 6776
_cell_measurement_temperature 100(2)
_cell_measurement_theta_max 73.0900
_cell_measurement_theta_min 3.7170
_cell_volume 2150.43(11)
_computing_cell_refinement 'CrysAlisPro 1.171.42.42a (Rigaku OD, 2022)'
_computing_data_collection 'CrysAlisPro 1.171.42.42a (Rigaku OD, 2022)'
_computing_data_reduction 'CrysAlisPro 1.171.42.42a (Rigaku OD, 2022)'
_computing_molecular_graphics 'SHELXTL (Sheldrick, 2008)'
_computing_publication_material 'SHELXL-2014/7 (Sheldrick, 2014)'
_computing_structure_refinement 'SHELXL-2014/7 (Sheldrick, 2014)'
_computing_structure_solution 'SHELXL-2014/7 (Sheldrick, 2014)'
_diffrn_ambient_temperature 100(2)
_diffrn_detector_area_resol_mean 10.0000
_diffrn_measured_fraction_theta_full 0.999
_diffrn_measured_fraction_theta_max 0.958
_diffrn_measurement_device 'four-circle diffractometer'
_diffrn_measurement_device_type 'XtaLAB Synergy R, DW system, HyPix-Arc 150'
_diffrn_radiation_type CuK\a
_diffrn_radiation_wavelength 1.54184
_diffrn_reflns_av_R_equivalents 0.0414
_diffrn_reflns_av_unetI/netI 0.0439
_diffrn_reflns_Laue_measured_fraction_full 0.999
_diffrn_reflns_Laue_measured_fraction_max 0.958
_diffrn_reflns_limit_h_max 12
_diffrn_reflns_limit_h_min -15
_diffrn_reflns_limit_k_max 13
_diffrn_reflns_limit_k_min -17
_diffrn_reflns_limit_l_max 15
_diffrn_reflns_limit_l_min -15
_diffrn_reflns_number 13373
_diffrn_reflns_point_group_measured_fraction_full 0.999
_diffrn_reflns_point_group_measured_fraction_max 0.958
_diffrn_reflns_theta_full 67.684
_diffrn_reflns_theta_max 73.343
_diffrn_reflns_theta_min 3.738
_diffrn_source 'Rotating-anode X-ray tube'
_exptl_absorpt_coefficient_mu 4.076
_exptl_absorpt_correction_T_max 1.00000
_exptl_absorpt_correction_T_min 0.70706
_exptl_absorpt_correction_type multi-scan
_exptl_absorpt_process_details
;
SCALE3 ABSPACK (Rigaku Oxford Diffraction, 2015).
;
_exptl_crystal_colour yellow
_exptl_crystal_density_diffrn 1.239
_exptl_crystal_density_method 'not measured'
_exptl_crystal_description plate
_exptl_crystal_F_000 824
_exptl_crystal_size_max 0.15
_exptl_crystal_size_mid 0.075
_exptl_crystal_size_min 0.05
_refine_diff_density_max 0.877
_refine_diff_density_min -1.161
_refine_diff_density_rms 0.076
_refine_ls_extinction_method none
_refine_ls_goodness_of_fit_ref 1.073
_refine_ls_hydrogen_treatment constr
_refine_ls_matrix_type full
_refine_ls_number_parameters 277
_refine_ls_number_reflns 4307
_refine_ls_number_restraints 0
_refine_ls_restrained_S_all 1.073
_refine_ls_R_factor_all 0.0452
_refine_ls_R_factor_gt 0.0392
_refine_ls_shift/su_max 0.001
_refine_ls_shift/su_mean 0.000
_refine_ls_structure_factor_coef Fsqd
_refine_ls_weighting_details 'w=1/[\s^2^(Fo^2^)+(0.0557P)^2^+0.8892P] where P=(Fo^2^+2Fc^2^)/3'
_refine_ls_weighting_scheme calc
_refine_ls_wR_factor_gt 0.0978
_refine_ls_wR_factor_ref 0.0999
_reflns_Friedel_coverage 0.000
_reflns_number_gt 3812
_reflns_number_total 4307
_reflns_threshold_expression 'I > 2\s(I)'
_cod_data_source_file d3dt02255b2.cif
_cod_data_source_block B191_EB_auto_a
_cod_original_cell_volume 2150.43(10)
_cod_original_sg_symbol_H-M 'P 21/m'
_cod_database_code 7713799
_shelx_shelxl_version_number 2014/7
_shelx_space_group_comment
;
The symmetry employed for this shelxl refinement is uniquely defined
by the following loop, which should always be used as a source of
symmetry information in preference to the above space-group names.
They are only intended as comments.
;
_exptl_absorpt_special_details
;
CrysAlisPro, Agilent Technologies,
Version 1.171.37.33c (release 11-04-2014 CrysAlis171 .NET)
(compiled Apr 11 2014,15:12:41)
Empirical absorption correction using spherical harmonics,
 implemented in SCALE3 ABSPACK scaling algorithm.
;

loop_
_space_group_symop_operation_xyz
'x, y, z'
'-x, y+1/2, -z'
'-x, -y, -z'
'x, -y-1/2, z'

loop_
_atom_site_label
_atom_site_type_symbol
_atom_site_fract_x
_atom_site_fract_y
_atom_site_fract_z
_atom_site_U_iso_or_equiv
_atom_site_adp_type
_atom_site_occupancy
_atom_site_site_symmetry_order
_atom_site_calc_flag
_atom_site_refinement_flags_posn
_atom_site_refinement_flags_adp
_atom_site_refinement_flags_occupancy
_atom_site_disorder_assembly
_atom_site_disorder_group
Rh1 Rh 0.27710(2) 0.7500 0.31311(3) 0.01993(10) Uani 1 2 d S T P . .
Cl1 Cl 0.14034(9) 0.7500 0.12420(10) 0.0419(3) Uani 1 2 d S T P . .
O1 O 0.6121(2) 0.7500 0.3288(2) 0.0226(6) Uani 1 2 d S T P . .
N1 N 0.4321(2) 0.7500 0.5713(3) 0.0160(6) Uani 1 2 d S T P . .
C1 C 0.4082(3) 0.7500 0.4607(3) 0.0169(7) Uani 1 2 d S T P . .
O2 O 0.0935(2) 0.7500 0.4037(3) 0.0305(7) Uani 1 2 d S T P . .
N2 N 0.5159(3) 0.7500 0.4549(3) 0.0172(6) Uani 1 2 d S T P . .
C2 C 0.5529(3) 0.7500 0.6354(3) 0.0179(7) Uani 1 2 d S T P . .
N3 N 0.4181(3) 0.7500 0.2603(3) 0.0209(7) Uani 1 2 d S T P . .
C3 C 0.6045(3) 0.7500 0.5614(3) 0.0192(8) Uani 1 2 d S T P . .
C4 C 0.3479(3) 0.7500 0.6227(3) 0.0183(7) Uani 1 2 d S T P . .
C5 C 0.3079(2) 0.66490(17) 0.6455(2) 0.0186(5) Uani 1 1 d . . . . .
C6 C 0.2297(2) 0.66710(18) 0.6986(2) 0.0199(5) Uani 1 1 d . . . . .
H6 H 0.2024 0.6102 0.7164 0.024 Uiso 1 1 calc R U . . .
C7 C 0.1903(3) 0.7500 0.7264(3) 0.0206(8) Uani 1 2 d S T P . .
C9 C 0.2513(2) 0.50239(17) 0.5727(2) 0.0214(6) Uani 1 1 d . . . . .
C8 C 0.3492(2) 0.57330(17) 0.6137(2) 0.0190(5) Uani 1 1 d . . . . .
H8 H 0.3697 0.5872 0.5472 0.023 Uiso 1 1 calc R U . . .
C10 C 0.1764(2) 0.50392(19) 0.4599(3) 0.0248(6) Uani 1 1 d . . . . .
H10 H 0.1899 0.5457 0.4090 0.030 Uiso 1 1 calc R U . . .
C11 C 0.0821(2) 0.44514(19) 0.4206(3) 0.0278(6) Uani 1 1 d . . . . .
H11 H 0.0318 0.4468 0.3432 0.033 Uiso 1 1 calc R U . . .
C12 C 0.0613(2) 0.38433(19) 0.4937(3) 0.0281(6) Uani 1 1 d . . . . .
H12 H -0.0038 0.3446 0.4669 0.034 Uiso 1 1 calc R U . . .
C13 C 0.1352(2) 0.38136(19) 0.6057(3) 0.0274(6) Uani 1 1 d . . . . .
H13 H 0.1209 0.3394 0.6560 0.033 Uiso 1 1 calc R U . . .
C14 C 0.2309(2) 0.43962(18) 0.6456(3) 0.0251(6) Uani 1 1 d . . . . .
H14 H 0.2822 0.4365 0.7226 0.030 Uiso 1 1 calc R U . . .
C15 C 0.4588(2) 0.53863(17) 0.7067(2) 0.0216(6) Uani 1 1 d . . . . .
C16 C 0.5472(2) 0.50325(19) 0.6782(3) 0.0287(7) Uani 1 1 d . . . . .
H16 H 0.5375 0.5003 0.6010 0.034 Uiso 1 1 calc R U . . .
C17 C 0.6495(3) 0.4721(2) 0.7612(3) 0.0335(7) Uani 1 1 d . . . . .
H17 H 0.7091 0.4489 0.7405 0.040 Uiso 1 1 calc R U . . .
C18 C 0.6640(3) 0.4751(2) 0.8729(3) 0.0357(8) Uani 1 1 d . . . . .
H18 H 0.7332 0.4528 0.9294 0.043 Uiso 1 1 calc R U . . .
C19 C 0.5777(3) 0.5108(2) 0.9036(3) 0.0327(7) Uani 1 1 d . . . . .
H19 H 0.5883 0.5140 0.9810 0.039 Uiso 1 1 calc R U . . .
C20 C 0.4756(2) 0.54173(19) 0.8201(3) 0.0258(6) Uani 1 1 d . . . . .
H20 H 0.4164 0.5654 0.8413 0.031 Uiso 1 1 calc R U . . .
C21 C 0.1059(3) 0.7500 0.7835(4) 0.0251(9) Uani 1 2 d S T P . .
H21A H 0.1066 0.6893 0.8180 0.038 Uiso 0.5 1 calc R U P . .
H21B H 0.0286 0.7628 0.7275 0.038 Uiso 0.5 1 calc R U P . .
H21C H 0.1275 0.7979 0.8423 0.038 Uiso 0.5 1 calc R U P . .
C22 C 0.6039(3) 0.7500 0.7608(3) 0.0225(8) Uani 1 2 d S T P . .
H22A H 0.5552 0.7136 0.7895 0.034 Uiso 0.5 1 calc R U P . .
H22B H 0.6091 0.8138 0.7886 0.034 Uiso 0.5 1 calc R U P . .
H22C H 0.6809 0.7226 0.7872 0.034 Uiso 0.5 1 calc R U P . .
C23 C 0.7289(3) 0.7500 0.5797(4) 0.0256(9) Uani 1 2 d S T P . .
H23A H 0.7502 0.6889 0.5605 0.038 Uiso 0.5 1 calc R U P . .
H23B H 0.7752 0.7639 0.6592 0.038 Uiso 0.5 1 calc R U P . .
H23C H 0.7429 0.7972 0.5315 0.038 Uiso 0.5 1 calc R U P . .
C24 C 0.5144(3) 0.7500 0.3465(3) 0.0197(8) Uani 1 2 d S T P . .
C25 C 0.4526(3) 0.7500 0.1669(3) 0.0204(8) Uani 1 2 d S T P . .
C26 C 0.5713(3) 0.7500 0.2099(3) 0.0241(8) Uani 1 2 d S T P . .
C27 C 0.6364(4) 0.7500 0.1448(4) 0.0320(10) Uani 1 2 d S T P . .
H27 H 0.7180 0.7500 0.1769 0.038 Uiso 1 2 calc R U P . .
C28 C 0.5746(4) 0.7500 0.0301(4) 0.0324(10) Uani 1 2 d S T P . .
H28 H 0.6148 0.7500 -0.0192 0.039 Uiso 1 2 calc R U P . .
C29 C 0.4541(4) 0.7500 -0.0165(4) 0.0307(9) Uani 1 2 d S T P . .
H29 H 0.4148 0.7500 -0.0964 0.037 Uiso 1 2 calc R U P . .
C30 C 0.3907(4) 0.7500 0.0517(4) 0.0274(9) Uani 1 2 d S T P . .
H30 H 0.3091 0.7500 0.0205 0.033 Uiso 1 2 calc R U P . .
C31 C 0.1673(3) 0.7500 0.3702(3) 0.0218(8) Uani 1 2 d S T P . .

loop_
_atom_site_aniso_label
_atom_site_aniso_U_11
_atom_site_aniso_U_22
_atom_site_aniso_U_33
_atom_site_aniso_U_23
_atom_site_aniso_U_13
_atom_site_aniso_U_12
Rh1 0.01358(15) 0.02142(16) 0.02585(17) 0.000 0.00875(12) 0.000
Cl1 0.0208(5) 0.0685(8) 0.0330(6) 0.000 0.0066(4) 0.000
O1 0.0192(13) 0.0310(14) 0.0224(13) 0.000 0.0134(11) 0.000
N1 0.0143(14) 0.0118(13) 0.0232(16) 0.000 0.0086(13) 0.000
C1 0.0158(17) 0.0152(16) 0.0217(18) 0.000 0.0095(15) 0.000
O2 0.0174(13) 0.0354(16) 0.0443(18) 0.000 0.0182(14) 0.000
N2 0.0130(14) 0.0186(15) 0.0215(16) 0.000 0.0084(13) 0.000
C2 0.0118(16) 0.0138(16) 0.026(2) 0.000 0.0054(15) 0.000
N3 0.0183(15) 0.0222(16) 0.0249(17) 0.000 0.0111(14) 0.000
C3 0.0111(16) 0.0170(17) 0.030(2) 0.000 0.0086(15) 0.000
C4 0.0140(16) 0.0200(18) 0.0233(19) 0.000 0.0097(15) 0.000
C5 0.0149(12) 0.0145(12) 0.0269(13) 0.0013(11) 0.0089(11) 0.0002(10)
C6 0.0161(12) 0.0177(13) 0.0272(14) 0.0025(11) 0.0099(11) -0.0031(10)
C7 0.0135(16) 0.0243(19) 0.026(2) 0.000 0.0100(16) 0.000
C9 0.0181(13) 0.0137(12) 0.0362(15) -0.0022(11) 0.0148(12) 0.0007(10)
C8 0.0178(12) 0.0151(12) 0.0275(14) -0.0001(11) 0.0124(11) 0.0006(10)
C10 0.0209(13) 0.0202(13) 0.0351(16) -0.0014(12) 0.0128(12) 0.0015(11)
C11 0.0186(13) 0.0238(14) 0.0368(16) -0.0039(13) 0.0059(13) 0.0028(11)
C12 0.0185(13) 0.0188(13) 0.0481(18) -0.0067(13) 0.0140(13) -0.0037(11)
C13 0.0254(14) 0.0180(13) 0.0441(17) 0.0013(13) 0.0194(14) -0.0009(11)
C14 0.0220(13) 0.0188(13) 0.0369(16) -0.0020(12) 0.0138(13) -0.0022(11)
C15 0.0207(13) 0.0128(12) 0.0350(16) -0.0007(11) 0.0147(12) -0.0009(10)
C16 0.0221(14) 0.0233(14) 0.0425(18) -0.0047(13) 0.0145(14) 0.0011(12)
C17 0.0233(15) 0.0292(16) 0.050(2) -0.0010(15) 0.0158(15) 0.0053(12)
C18 0.0201(14) 0.0295(16) 0.053(2) 0.0102(15) 0.0090(15) 0.0045(12)
C19 0.0273(15) 0.0329(16) 0.0379(17) 0.0098(14) 0.0124(14) 0.0028(13)
C20 0.0216(13) 0.0248(14) 0.0350(16) 0.0049(12) 0.0155(13) 0.0020(11)
C21 0.024(2) 0.0241(19) 0.036(2) 0.000 0.0204(18) 0.000
C22 0.0175(18) 0.0233(19) 0.029(2) 0.000 0.0114(16) 0.000
C23 0.0138(17) 0.036(2) 0.031(2) 0.000 0.0134(17) 0.000
C24 0.0238(19) 0.0161(17) 0.0246(19) 0.000 0.0154(17) 0.000
C25 0.0208(18) 0.0179(17) 0.025(2) 0.000 0.0122(16) 0.000
C26 0.024(2) 0.0238(19) 0.025(2) 0.000 0.0099(17) 0.000
C27 0.024(2) 0.046(3) 0.032(2) 0.000 0.0182(19) 0.000
C28 0.031(2) 0.045(3) 0.026(2) 0.000 0.0166(19) 0.000
C29 0.031(2) 0.033(2) 0.028(2) 0.000 0.0112(19) 0.000
C30 0.022(2) 0.026(2) 0.033(2) 0.000 0.0095(18) 0.000
C31 0.0212(19) 0.0152(17) 0.0246(19) 0.000 0.0039(16) 0.000

loop_
_atom_type_symbol
_atom_type_description
_atom_type_scat_dispersion_real
_atom_type_scat_dispersion_imag
_atom_type_scat_source
C C 0.0181 0.0091 'International Tables Vol C Tables 4.2.6.8 and 6.1.1.4'
H H 0.0000 0.0000 'International Tables Vol C Tables 4.2.6.8 and 6.1.1.4'
N N 0.0311 0.0180 'International Tables Vol C Tables 4.2.6.8 and 6.1.1.4'
O O 0.0492 0.0322 'International Tables Vol C Tables 4.2.6.8 and 6.1.1.4'
Cl Cl 0.3639 0.7018 'International Tables Vol C Tables 4.2.6.8 and 6.1.1.4'
Rh Rh 0.0927 3.6045 'International Tables Vol C Tables 4.2.6.8 and 6.1.1.4'

loop_
_geom_angle_atom_site_label_1
_geom_angle_atom_site_label_2
_geom_angle_atom_site_label_3
_geom_angle
_geom_angle_site_symmetry_1
_geom_angle_site_symmetry_3
_geom_angle_publ_flag
C31 Rh1 C1 95.87(16) . . ?
C31 Rh1 N3 174.98(15) . . ?
C1 Rh1 N3 79.11(13) . . ?
C31 Rh1 Cl1 92.50(13) . . ?
C1 Rh1 Cl1 171.63(11) . . ?
N3 Rh1 Cl1 92.52(9) . . ?
C24 O1 C26 101.9(3) . . ?
C1 N1 C2 111.6(3) . . ?
C1 N1 C4 125.3(3) . . ?
C2 N1 C4 123.0(3) . . ?
N1 C1 N2 103.3(3) . . ?
N1 C1 Rh1 141.6(3) . . ?
N2 C1 Rh1 115.1(3) . . ?
C24 N2 C1 114.7(3) . . ?
C24 N2 C3 132.9(3) . . ?
C1 N2 C3 112.4(3) . . ?
C3 C2 N1 107.1(3) . . ?
C3 C2 C22 129.8(3) . . ?
N1 C2 C22 123.1(3) . . ?
C24 N3 C25 103.3(3) . . ?
C24 N3 Rh1 110.7(3) . . ?
C25 N3 Rh1 146.0(3) . . ?
C2 C3 N2 105.5(3) . . ?
C2 C3 C23 130.9(4) . . ?
N2 C3 C23 123.6(3) . . ?
C5 C4 C5 122.6(3) . 4_575 ?
C5 C4 N1 118.70(16) . . ?
C5 C4 N1 118.70(16) 4_575 . ?
C6 C5 C4 117.4(2) . . ?
C6 C5 C8 121.6(2) . . ?
C4 C5 C8 121.0(2) . . ?
C7 C6 C5 122.1(2) . . ?
C7 C6 H6 119.0 . . ?
C5 C6 H6 119.0 . . ?
C6 C7 C6 118.4(3) 4_575 . ?
C6 C7 C21 120.78(16) 4_575 . ?
C6 C7 C21 120.78(16) . . ?
C10 C9 C14 118.7(2) . . ?
C10 C9 C8 118.8(2) . . ?
C14 C9 C8 122.4(3) . . ?
C15 C8 C5 112.1(2) . . ?
C15 C8 C9 114.7(2) . . ?
C5 C8 C9 110.9(2) . . ?
C15 C8 H8 106.2 . . ?
C5 C8 H8 106.2 . . ?
C9 C8 H8 106.2 . . ?
C11 C10 C9 120.8(3) . . ?
C11 C10 H10 119.6 . . ?
C9 C10 H10 119.6 . . ?
C12 C11 C10 120.2(3) . . ?
C12 C11 H11 119.9 . . ?
C10 C11 H11 119.9 . . ?
C13 C12 C11 119.8(3) . . ?
C13 C12 H12 120.1 . . ?
C11 C12 H12 120.1 . . ?
C12 C13 C14 120.4(3) . . ?
C12 C13 H13 119.8 . . ?
C14 C13 H13 119.8 . . ?
C9 C14 C13 120.1(3) . . ?
C9 C14 H14 119.9 . . ?
C13 C14 H14 119.9 . . ?
C20 C15 C16 118.0(3) . . ?
C20 C15 C8 122.5(2) . . ?
C16 C15 C8 119.5(3) . . ?
C17 C16 C15 121.1(3) . . ?
C17 C16 H16 119.5 . . ?
C15 C16 H16 119.5 . . ?
C18 C17 C16 120.0(3) . . ?
C18 C17 H17 120.0 . . ?
C16 C17 H17 120.0 . . ?
C17 C18 C19 120.1(3) . . ?
C17 C18 H18 120.0 . . ?
C19 C18 H18 120.0 . . ?
C18 C19 C20 119.6(3) . . ?
C18 C19 H19 120.2 . . ?
C20 C19 H19 120.2 . . ?
C15 C20 C19 121.2(3) . . ?
C15 C20 H20 119.4 . . ?
C19 C20 H20 119.4 . . ?
C7 C21 H21A 109.5 . . ?
C7 C21 H21B 109.5 . . ?
H21A C21 H21B 109.5 . . ?
C7 C21 H21C 109.5 . . ?
H21A C21 H21C 109.5 . . ?
H21B C21 H21C 109.5 . . ?
C2 C22 H22A 109.5 . . ?
C2 C22 H22B 109.5 . . ?
H22A C22 H22B 109.5 . . ?
C2 C22 H22C 109.5 . . ?
H22A C22 H22C 109.5 . . ?
H22B C22 H22C 109.5 . . ?
C3 C23 H23A 109.5 . . ?
C3 C23 H23B 109.5 . . ?
H23A C23 H23B 109.5 . . ?
C3 C23 H23C 109.5 . . ?
H23A C23 H23C 109.5 . . ?
H23B C23 H23C 109.5 . . ?
N3 C24 O1 118.6(3) . . ?
N3 C24 N2 120.4(3) . . ?
O1 C24 N2 120.9(3) . . ?
C30 C25 C26 120.4(4) . . ?
C30 C25 N3 132.2(4) . . ?
C26 C25 N3 107.4(3) . . ?
C27 C26 C25 124.4(4) . . ?
C27 C26 O1 126.9(4) . . ?
C25 C26 O1 108.7(3) . . ?
C28 C27 C26 115.0(4) . . ?
C28 C27 H27 122.5 . . ?
C26 C27 H27 122.5 . . ?
C27 C28 C29 122.1(4) . . ?
C27 C28 H28 118.9 . . ?
C29 C28 H28 118.9 . . ?
C30 C29 C28 121.4(4) . . ?
C30 C29 H29 119.3 . . ?
C28 C29 H29 119.3 . . ?
C25 C30 C29 116.6(4) . . ?
C25 C30 H30 121.7 . . ?
C29 C30 H30 121.7 . . ?
O2 C31 Rh1 177.9(3) . . ?

loop_
_geom_bond_atom_site_label_1
_geom_bond_atom_site_label_2
_geom_bond_distance
_geom_bond_site_symmetry_2
_geom_bond_publ_flag
Rh1 C31 1.796(4) . ?
Rh1 C1 1.976(4) . ?
Rh1 N3 2.131(3) . ?
Rh1 Cl1 2.3705(11) . ?
O1 C24 1.336(4) . ?
O1 C26 1.407(5) . ?
N1 C1 1.329(5) . ?
N1 C2 1.425(4) . ?
N1 C4 1.448(4) . ?
C1 N2 1.387(4) . ?
O2 C31 1.165(5) . ?
N2 C24 1.381(5) . ?
N2 C3 1.391(5) . ?
C2 C3 1.340(5) . ?
C2 C22 1.484(5) . ?
N3 C24 1.289(5) . ?
N3 C25 1.420(5) . ?
C3 C23 1.493(5) . ?
C4 C5 1.400(3) . ?
C4 C5 1.400(3) 4_575 ?
C5 C6 1.397(3) . ?
C5 C8 1.532(3) . ?
C6 C7 1.393(3) . ?
C6 H6 0.9500 . ?
C7 C6 1.393(3) 4_575 ?
C7 C21 1.505(5) . ?
C9 C10 1.389(4) . ?
C9 C14 1.394(4) . ?
C9 C8 1.533(3) . ?
C8 C15 1.520(4) . ?
C8 H8 1.0000 . ?
C10 C11 1.387(4) . ?
C10 H10 0.9500 . ?
C11 C12 1.379(4) . ?
C11 H11 0.9500 . ?
C12 C13 1.379(4) . ?
C12 H12 0.9500 . ?
C13 C14 1.396(4) . ?
C13 H13 0.9500 . ?
C14 H14 0.9500 . ?
C15 C20 1.386(4) . ?
C15 C16 1.395(4) . ?
C16 C17 1.393(4) . ?
C16 H16 0.9500 . ?
C17 C18 1.371(5) . ?
C17 H17 0.9500 . ?
C18 C19 1.389(4) . ?
C18 H18 0.9500 . ?
C19 C20 1.393(4) . ?
C19 H19 0.9500 . ?
C20 H20 0.9500 . ?
C21 H21A 0.9800 . ?
C21 H21B 0.9800 . ?
C21 H21C 0.9800 . ?
C22 H22A 0.9800 . ?
C22 H22B 0.9800 . ?
C22 H22C 0.9800 . ?
C23 H23A 0.9800 . ?
C23 H23B 0.9800 . ?
C23 H23C 0.9800 . ?
C25 C30 1.378(6) . ?
C25 C26 1.381(5) . ?
C26 C27 1.376(6) . ?
C27 C28 1.373(6) . ?
C27 H27 0.9500 . ?
C28 C29 1.402(6) . ?
C28 H28 0.9500 . ?
C29 C30 1.391(6) . ?
C29 H29 0.9500 . ?
C30 H30 0.9500 . ?

loop_
_geom_torsion_atom_site_label_1
_geom_torsion_atom_site_label_2
_geom_torsion_atom_site_label_3
_geom_torsion_atom_site_label_4
_geom_torsion
_geom_torsion_site_symmetry_1
_geom_torsion_site_symmetry_2
_geom_torsion_site_symmetry_3
_geom_torsion_site_symmetry_4
_geom_torsion_publ_flag
C2 N1 C1 N2 0.000(1) . . . . ?
C4 N1 C1 N2 180.000(1) . . . . ?
C2 N1 C1 Rh1 180.000(1) . . . . ?
C4 N1 C1 Rh1 0.000(2) . . . . ?
N1 C1 N2 C24 180.000(1) . . . . ?
Rh1 C1 N2 C24 0.000(1) . . . . ?
N1 C1 N2 C3 0.000(1) . . . . ?
Rh1 C1 N2 C3 180.000(1) . . . . ?
C1 N1 C2 C3 0.000(1) . . . . ?
C4 N1 C2 C3 180.000(1) . . . . ?
C1 N1 C2 C22 180.000(1) . . . . ?
C4 N1 C2 C22 0.000(2) . . . . ?
N1 C2 C3 N2 0.000(1) . . . . ?
C22 C2 C3 N2 180.000(1) . . . . ?
N1 C2 C3 C23 180.000(1) . . . . ?
C22 C2 C3 C23 0.000(2) . . . . ?
C24 N2 C3 C2 180.000(1) . . . . ?
C1 N2 C3 C2 0.000(1) . . . . ?
C24 N2 C3 C23 0.000(2) . . . . ?
C1 N2 C3 C23 180.000(1) . . . . ?
C1 N1 C4 C5 89.4(3) . . . . ?
C2 N1 C4 C5 -90.6(3) . . . . ?
C1 N1 C4 C5 -89.4(3) . . . 4_575 ?
C2 N1 C4 C5 90.6(3) . . . 4_575 ?
C5 C4 C5 C6 -3.5(5) 4_575 . . . ?
N1 C4 C5 C6 177.8(3) . . . . ?
C5 C4 C5 C8 176.8(2) 4_575 . . . ?
N1 C4 C5 C8 -1.8(5) . . . . ?
C4 C5 C6 C7 1.3(4) . . . . ?
C8 C5 C6 C7 -179.1(3) . . . . ?
C5 C6 C7 C6 0.8(5) . . . 4_575 ?
C5 C6 C7 C21 179.9(3) . . . . ?
C6 C5 C8 C15 -92.0(3) . . . . ?
C4 C5 C8 C15 87.6(3) . . . . ?
C6 C5 C8 C9 37.6(3) . . . . ?
C4 C5 C8 C9 -142.8(3) . . . . ?
C10 C9 C8 C15 -147.0(2) . . . . ?
C14 C9 C8 C15 36.5(3) . . . . ?
C10 C9 C8 C5 84.8(3) . . . . ?
C14 C9 C8 C5 -91.7(3) . . . . ?
C14 C9 C10 C11 0.9(4) . . . . ?
C8 C9 C10 C11 -175.7(2) . . . . ?
C9 C10 C11 C12 0.2(4) . . . . ?
C10 C11 C12 C13 -0.7(4) . . . . ?
C11 C12 C13 C14 0.1(4) . . . . ?
C10 C9 C14 C13 -1.6(4) . . . . ?
C8 C9 C14 C13 175.0(2) . . . . ?
C12 C13 C14 C9 1.1(4) . . . . ?
C5 C8 C15 C20 42.4(3) . . . . ?
C9 C8 C15 C20 -85.1(3) . . . . ?
C5 C8 C15 C16 -136.7(2) . . . . ?
C9 C8 C15 C16 95.7(3) . . . . ?
C20 C15 C16 C17 -0.1(4) . . . . ?
C8 C15 C16 C17 179.0(3) . . . . ?
C15 C16 C17 C18 0.7(5) . . . . ?
C16 C17 C18 C19 -1.2(5) . . . . ?
C17 C18 C19 C20 1.2(5) . . . . ?
C16 C15 C20 C19 0.2(4) . . . . ?
C8 C15 C20 C19 -179.0(2) . . . . ?
C18 C19 C20 C15 -0.7(4) . . . . ?
C25 N3 C24 O1 0.000(1) . . . . ?
Rh1 N3 C24 O1 180.000(0) . . . . ?
C25 N3 C24 N2 180.000(0) . . . . ?
Rh1 N3 C24 N2 0.000(1) . . . . ?
C26 O1 C24 N3 0.000(1) . . . . ?
C26 O1 C24 N2 180.000(1) . . . . ?
C1 N2 C24 N3 0.000(1) . . . . ?
C3 N2 C24 N3 180.000(1) . . . . ?
C1 N2 C24 O1 180.000(1) . . . . ?
C3 N2 C24 O1 0.000(1) . . . . ?
C24 N3 C25 C30 180.000(0) . . . . ?
Rh1 N3 C25 C30 0.000(1) . . . . ?
C24 N3 C25 C26 0.000(1) . . . . ?
Rh1 N3 C25 C26 180.000(1) . . . . ?
C30 C25 C26 C27 0.000(1) . . . . ?
N3 C25 C26 C27 180.000(1) . . . . ?
C30 C25 C26 O1 180.000(0) . . . . ?
N3 C25 C26 O1 0.000(1) . . . . ?
C24 O1 C26 C27 180.000(1) . . . . ?
C24 O1 C26 C25 0.000(0) . . . . ?
C25 C26 C27 C28 0.000(1) . . . . ?
O1 C26 C27 C28 180.000(0) . . . . ?
C26 C27 C28 C29 0.000(1) . . . . ?
C27 C28 C29 C30 0.000(1) . . . . ?
C26 C25 C30 C29 0.000(0) . . . . ?
N3 C25 C30 C29 180.000(1) . . . . ?
C28 C29 C30 C25 0.000(0) . . . . ?
